data_2222257
loop_
_publ_author_name
'Ren, Chong-Gui'

_publ_section_title
;
 <i>N</i>'-(5-Chloro-2-hydroxybenzylidene)nicotinohydrazide
;
_journal_coeditor_code BX2215
_journal_issue 7
_journal_name_full 'Acta Crystallographica Section E'
_journal_page_first o1505
_journal_page_last o1506
_journal_paper_doi 10.1107/S1600536809020819
_journal_volume 65
_journal_year 2009
_chemical_formula_moiety 'C13 H10 Cl N3 O2'
_chemical_formula_sum 'C13 H10 Cl N3 O2'
_chemical_formula_weight 275.69
_chemical_name_systematic ?
_space_group_IT_number 14
_symmetry_cell_setting monoclinic
_symmetry_space_group_name_Hall '-P 2yn'
_symmetry_space_group_name_H-M 'P 1 21/n 1'
_atom_sites_solution_hydrogens geom
_atom_sites_solution_primary direct
_atom_sites_solution_secondary difmap
_audit_creation_method SHELXL-97
_cell_angle_alpha 90.00
_cell_angle_beta 96.848(2)
_cell_angle_gamma 90.00
_cell_formula_units_Z 8
_cell_length_a 9.792(2)
_cell_length_b 23.358(3)
_cell_length_c 10.926(2)
_cell_measurement_reflns_used 2236
_cell_measurement_temperature 298(2)
_cell_measurement_theta_max 24.5
_cell_measurement_theta_min 2.6
_cell_volume 2481.2(8)
_computing_cell_refinement 'SAINT (Bruker, 2002)'
_computing_data_collection 'SMART (Bruker, 2002)'
_computing_data_reduction 'SAINT (Bruker, 2002)'
_computing_molecular_graphics 'SHELXTL (Sheldrick, 2008)'
_computing_publication_material 'SHELXL97 (Sheldrick, 2008)'
_computing_structure_refinement 'SHELXL97 (Sheldrick, 2008)'
_computing_structure_solution 'SHELXS97 (Sheldrick, 2008)'
_diffrn_ambient_temperature 298(2)
_diffrn_measured_fraction_theta_full 0.987
_diffrn_measured_fraction_theta_max 0.987
_diffrn_measurement_device_type 'Bruker SMART CCD area-detector'
_diffrn_measurement_method '\w scans'
_diffrn_radiation_monochromator graphite
_diffrn_radiation_source 'fine-focus sealed tube'
_diffrn_radiation_type MoK\a
_diffrn_radiation_wavelength 0.71073
_diffrn_reflns_av_R_equivalents 0.0420
_diffrn_reflns_av_sigmaI/netI 0.0526
_diffrn_reflns_limit_h_max 12
_diffrn_reflns_limit_h_min -12
_diffrn_reflns_limit_k_max 27
_diffrn_reflns_limit_k_min -29
_diffrn_reflns_limit_l_max 13
_diffrn_reflns_limit_l_min -12
_diffrn_reflns_number 14387
_diffrn_reflns_theta_full 27.00
_diffrn_reflns_theta_max 27.00
_diffrn_reflns_theta_min 1.74
_diffrn_standards_number 0
_exptl_absorpt_coefficient_mu 0.309
_exptl_absorpt_correction_T_max 0.9213
_exptl_absorpt_correction_T_min 0.9131
_exptl_absorpt_correction_type multi-scan
_exptl_absorpt_process_details '(SADABS; Sheldrick, 1996)'
_exptl_crystal_colour yellow
_exptl_crystal_density_diffrn 1.476
_exptl_crystal_density_method 'not measured'
_exptl_crystal_description block
_exptl_crystal_F_000 1136
_exptl_crystal_size_max 0.30
_exptl_crystal_size_mid 0.30
_exptl_crystal_size_min 0.27
_refine_diff_density_max 0.219
_refine_diff_density_min -0.238
_refine_ls_extinction_method none
_refine_ls_goodness_of_fit_ref 1.013
_refine_ls_hydrogen_treatment mixed
_refine_ls_matrix_type full
_refine_ls_number_parameters 351
_refine_ls_number_reflns 5342
_refine_ls_number_restraints 2
_refine_ls_restrained_S_all 1.013
_refine_ls_R_factor_all 0.0973
_refine_ls_R_factor_gt 0.0492
_refine_ls_shift/su_max 0.000
_refine_ls_shift/su_mean 0.000
_refine_ls_structure_factor_coef Fsqd
_refine_ls_weighting_details 'calc w=1/[\s^2^(Fo^2^)+(0.0466P)^2^+0.0000P] where P=(Fo^2^+2Fc^2^)/3'
_refine_ls_weighting_scheme calc
_refine_ls_wR_factor_gt 0.0962
_refine_ls_wR_factor_ref 0.1148
_reflns_number_gt 3193
_reflns_number_total 5342
_reflns_threshold_expression I>2\s(I)
_cod_data_source_file bx2215.cif
_cod_data_source_block I
_cod_original_sg_symbol_H-M 'P 21/n'
_cod_database_code 2222257
_cod_database_fobs_code 2222257

loop_
_symmetry_equiv_pos_as_xyz
'x, y, z'
'-x+1/2, y+1/2, -z+1/2'
'-x, -y, -z'
'x-1/2, -y-1/2, z-1/2'

loop_
_atom_site_type_symbol
_atom_site_label
_atom_site_fract_x
_atom_site_fract_y
_atom_site_fract_z
_atom_site_U_iso_or_equiv
_atom_site_adp_type
_atom_site_calc_flag
_atom_site_refinement_flags
_atom_site_occupancy
_atom_site_disorder_assembly
_atom_site_disorder_group
Cl Cl1 -0.31666(7) 0.15824(3) 0.49570(7) 0.0648(2) Uani d . 1 . .
Cl Cl2 0.67723(7) -0.10226(3) 0.57393(6) 0.0648(2) Uani d . 1 . .
N N1 0.28860(19) 0.22587(8) 0.70899(16) 0.0414(5) Uani d . 1 . .
N N2 0.4128(2) 0.20261(8) 0.75424(18) 0.0421(5) Uani d D 1 . .
N N3 0.7948(2) 0.13722(8) 0.92250(17) 0.0438(5) Uani d . 1 . .
N N4 0.29718(18) 0.00154(8) 0.94498(16) 0.0387(4) Uani d . 1 . .
N N5 0.2156(2) -0.01091(8) 1.03441(16) 0.0402(5) Uani d D 1 . .
N N6 -0.0434(2) -0.04219(10) 1.3111(2) 0.0659(6) Uani d . 1 . .
O O1 0.13564(17) 0.31528(6) 0.65672(16) 0.0520(4) Uani d . 1 . .
H H1 0.2075 0.2981 0.6784 0.078 Uiso calc R 1 . .
O O2 0.50725(19) 0.29034(7) 0.76057(19) 0.0755(6) Uani d . 1 . .
O O3 0.39503(17) 0.07872(6) 0.81707(15) 0.0486(4) Uani d . 1 . .
H H3 0.3484 0.0658 0.8682 0.073 Uiso calc R 1 . .
O O4 0.17570(18) 0.08396(7) 1.05029(15) 0.0598(5) Uani d . 1 . .
C C1 0.0545(2) 0.21766(9) 0.63088(19) 0.0368(5) Uani d . 1 . .
C C2 0.0344(2) 0.27712(9) 0.62187(19) 0.0394(5) Uani d . 1 . .
C C3 -0.0937(3) 0.29868(10) 0.5765(2) 0.0496(6) Uani d . 1 . .
H H3A -0.1072 0.3381 0.5715 0.059 Uiso calc R 1 . .
C C4 -0.2008(3) 0.26227(11) 0.5390(2) 0.0504(6) Uani d . 1 . .
H H4 -0.2865 0.2770 0.5088 0.060 Uiso calc R 1 . .
C C5 -0.1810(2) 0.20380(10) 0.5461(2) 0.0438(6) Uani d . 1 . .
C C6 -0.0555(2) 0.18151(10) 0.59222(19) 0.0415(6) Uani d . 1 . .
H H6 -0.0439 0.1420 0.5977 0.050 Uiso calc R 1 . .
C C7 0.1862(2) 0.19285(10) 0.6792(2) 0.0411(6) Uani d . 1 . .
H H7 0.1957 0.1534 0.6882 0.049 Uiso calc R 1 . .
C C8 0.5195(2) 0.23961(10) 0.7816(2) 0.0444(6) Uani d . 1 . .
C C9 0.6530(2) 0.21501(9) 0.83757(19) 0.0359(5) Uani d . 1 . .
C C10 0.7653(3) 0.25086(10) 0.8548(2) 0.0483(6) Uani d . 1 . .
H H10 0.7567 0.2890 0.8304 0.058 Uiso calc R 1 . .
C C11 0.8900(3) 0.23037(11) 0.9080(2) 0.0585(7) Uani d . 1 . .
H H11 0.9658 0.2545 0.9224 0.070 Uiso calc R 1 . .
C C12 0.9001(3) 0.17355(11) 0.9395(2) 0.0509(6) Uani d . 1 . .
H H12 0.9849 0.1597 0.9746 0.061 Uiso calc R 1 . .
C C13 0.6739(2) 0.15881(9) 0.8743(2) 0.0425(6) Uani d . 1 . .
H H13 0.5985 0.1343 0.8649 0.051 Uiso calc R 1 . .
C C14 0.4402(2) -0.02227(9) 0.79497(18) 0.0357(5) Uani d . 1 . .
C C15 0.4588(2) 0.03497(9) 0.7643(2) 0.0380(5) Uani d . 1 . .
C C16 0.5456(2) 0.04896(10) 0.6773(2) 0.0476(6) Uani d . 1 . .
H H16 0.5579 0.0872 0.6572 0.057 Uiso calc R 1 . .
C C17 0.6134(2) 0.00709(10) 0.6205(2) 0.0464(6) Uani d . 1 . .
H H17 0.6724 0.0169 0.5632 0.056 Uiso calc R 1 . .
C C18 0.5936(2) -0.04957(10) 0.6489(2) 0.0446(6) Uani d . 1 . .
C C19 0.5080(2) -0.06441(9) 0.7344(2) 0.0414(6) Uani d . 1 . .
H H19 0.4951 -0.1028 0.7523 0.050 Uiso calc R 1 . .
C C20 0.3537(2) -0.03840(9) 0.88893(19) 0.0395(5) Uani d . 1 . .
H H20 0.3400 -0.0767 0.9076 0.047 Uiso calc R 1 . .
C C21 0.1567(2) 0.03509(10) 1.0846(2) 0.0419(6) Uani d . 1 . .
C C22 0.0660(2) 0.02299(9) 1.18211(19) 0.0401(5) Uani d . 1 . .
C C23 0.0067(3) 0.06862(11) 1.2362(2) 0.0538(7) Uani d . 1 . .
H H23 0.0236 0.1059 1.2124 0.065 Uiso calc R 1 . .
C C24 -0.0774(3) 0.05834(13) 1.3256(2) 0.0651(8) Uani d . 1 . .
H H24 -0.1193 0.0885 1.3624 0.078 Uiso calc R 1 . .
C C25 -0.0986(3) 0.00294(14) 1.3595(2) 0.0657(8) Uani d . 1 . .
H H25 -0.1554 -0.0034 1.4206 0.079 Uiso calc R 1 . .
C C26 0.0382(3) -0.03068(10) 1.2238(2) 0.0542(7) Uani d . 1 . .
H H26 0.0790 -0.0616 1.1887 0.065 Uiso calc R 1 . .
H H5 0.206(3) -0.0477(5) 1.053(2) 0.080 Uiso d D 1 . .
H H2 0.411(3) 0.1663(5) 0.779(2) 0.080 Uiso d D 1 . .

loop_
_atom_site_aniso_label
_atom_site_aniso_U_11
_atom_site_aniso_U_22
_atom_site_aniso_U_33
_atom_site_aniso_U_12
_atom_site_aniso_U_13
_atom_site_aniso_U_23
Cl1 0.0444(4) 0.0649(5) 0.0827(5) -0.0128(3) -0.0025(4) 0.0037(4)
Cl2 0.0697(5) 0.0567(4) 0.0709(5) 0.0172(4) 0.0197(4) -0.0037(3)
N1 0.0369(12) 0.0387(11) 0.0479(11) 0.0041(9) 0.0020(9) 0.0047(9)
N2 0.0351(12) 0.0342(11) 0.0552(12) 0.0012(9) -0.0016(10) 0.0047(9)
N3 0.0362(12) 0.0371(11) 0.0574(13) 0.0001(9) 0.0023(10) 0.0029(9)
N4 0.0374(12) 0.0354(11) 0.0432(11) -0.0026(9) 0.0048(9) 0.0047(9)
N5 0.0422(12) 0.0333(11) 0.0465(11) 0.0001(9) 0.0116(10) 0.0040(9)
N6 0.0726(17) 0.0628(15) 0.0674(15) 0.0088(13) 0.0299(13) 0.0101(12)
O1 0.0514(11) 0.0317(9) 0.0697(11) -0.0002(8) -0.0060(10) 0.0021(8)
O2 0.0604(13) 0.0346(11) 0.1240(16) -0.0032(9) -0.0194(12) 0.0196(10)
O3 0.0549(11) 0.0292(9) 0.0649(11) -0.0015(8) 0.0206(9) 0.0034(7)
O4 0.0713(13) 0.0321(10) 0.0788(12) 0.0011(9) 0.0205(10) 0.0045(9)
C1 0.0369(14) 0.0353(13) 0.0390(13) 0.0020(10) 0.0073(10) 0.0041(10)
C2 0.0432(15) 0.0366(13) 0.0387(13) -0.0007(11) 0.0057(11) 0.0002(10)
C3 0.0506(17) 0.0368(14) 0.0600(16) 0.0088(12) 0.0013(13) 0.0051(11)
C4 0.0419(16) 0.0554(17) 0.0527(16) 0.0080(13) 0.0008(12) 0.0060(12)
C5 0.0358(15) 0.0476(15) 0.0481(14) -0.0051(11) 0.0056(11) 0.0018(11)
C6 0.0430(15) 0.0354(13) 0.0467(14) -0.0024(11) 0.0079(11) 0.0033(10)
C7 0.0426(15) 0.0326(13) 0.0482(14) 0.0022(11) 0.0052(12) 0.0025(10)
C8 0.0445(16) 0.0353(14) 0.0523(15) 0.0002(11) 0.0012(12) 0.0038(11)
C9 0.0376(14) 0.0289(12) 0.0410(12) -0.0028(10) 0.0042(10) -0.0003(9)
C10 0.0498(17) 0.0308(13) 0.0635(16) -0.0067(11) 0.0035(13) 0.0037(11)
C11 0.0433(16) 0.0477(16) 0.0815(19) -0.0131(13) -0.0043(14) 0.0003(14)
C12 0.0367(15) 0.0520(17) 0.0625(16) 0.0016(12) 0.0000(12) 0.0000(12)
C13 0.0338(14) 0.0358(13) 0.0571(15) -0.0048(11) 0.0027(12) 0.0019(11)
C14 0.0332(13) 0.0330(12) 0.0399(13) -0.0017(10) -0.0006(10) 0.0050(10)
C15 0.0335(13) 0.0355(13) 0.0444(13) -0.0027(10) 0.0020(11) 0.0005(10)
C16 0.0530(16) 0.0365(14) 0.0542(15) -0.0072(12) 0.0097(13) 0.0051(11)
C17 0.0454(16) 0.0496(15) 0.0457(14) -0.0044(12) 0.0121(12) 0.0040(12)
C18 0.0449(15) 0.0427(14) 0.0455(14) 0.0065(11) 0.0029(12) 0.0007(11)
C19 0.0445(15) 0.0330(13) 0.0459(13) 0.0020(11) 0.0025(11) 0.0062(10)
C20 0.0417(14) 0.0281(12) 0.0482(14) -0.0016(10) 0.0037(11) 0.0049(10)
C21 0.0393(14) 0.0365(14) 0.0484(14) -0.0008(11) -0.0004(11) -0.0002(11)
C22 0.0367(14) 0.0385(14) 0.0439(13) 0.0042(10) 0.0005(11) -0.0027(10)
C23 0.0542(17) 0.0453(15) 0.0622(17) 0.0041(13) 0.0073(14) -0.0108(12)
C24 0.0600(19) 0.068(2) 0.0687(19) 0.0135(15) 0.0139(15) -0.0213(15)
C25 0.0514(18) 0.094(2) 0.0538(17) 0.0100(17) 0.0166(14) -0.0020(16)
C26 0.0606(18) 0.0439(16) 0.0619(16) 0.0083(13) 0.0230(14) -0.0006(12)

loop_
_atom_type_symbol
_atom_type_description
_atom_type_scat_dispersion_real
_atom_type_scat_dispersion_imag
_atom_type_scat_source
C C 0.0033 0.0016 'International Tables Vol C Tables 4.2.6.8 and 6.1.1.4'
H H 0.0000 0.0000 'International Tables Vol C Tables 4.2.6.8 and 6.1.1.4'
N N 0.0061 0.0033 'International Tables Vol C Tables 4.2.6.8 and 6.1.1.4'
O O 0.0106 0.0060 'International Tables Vol C Tables 4.2.6.8 and 6.1.1.4'
Cl Cl 0.1484 0.1585 'International Tables Vol C Tables 4.2.6.8 and 6.1.1.4'

loop_
_geom_angle_atom_site_label_1
_geom_angle_atom_site_label_2
_geom_angle_atom_site_label_3
_geom_angle_site_symmetry_1
_geom_angle_site_symmetry_3
_geom_angle
_geom_angle_publ_flag
C7 N1 N2 . . 119.29(19) ?
C8 N2 N1 . . 116.92(19) ?
C8 N2 H2 . . 125.2(17) ?
N1 N2 H2 . . 116.2(18) ?
C12 N3 C13 . . 116.7(2) ?
C20 N4 N5 . . 120.75(18) ?
C21 N5 N4 . . 115.52(18) ?
C21 N5 H5 . . 127.1(17) ?
N4 N5 H5 . . 117.4(17) ?
C25 N6 C26 . . 115.5(2) ?
C2 O1 H1 . . 109.5 ?
C15 O3 H3 . . 109.5 ?
C6 C1 C2 . . 118.8(2) ?
C6 C1 C7 . . 119.2(2) ?
C2 C1 C7 . . 122.0(2) ?
O1 C2 C3 . . 117.5(2) ?
O1 C2 C1 . . 122.7(2) ?
C3 C2 C1 . . 119.8(2) ?
C4 C3 C2 . . 120.5(2) ?
C4 C3 H3A . . 119.8 ?
C2 C3 H3A . . 119.8 ?
C3 C4 C5 . . 119.9(2) ?
C3 C4 H4 . . 120.1 ?
C5 C4 H4 . . 120.1 ?
C6 C5 C4 . . 120.6(2) ?
C6 C5 Cl1 . . 120.01(19) ?
C4 C5 Cl1 . . 119.37(19) ?
C5 C6 C1 . . 120.4(2) ?
C5 C6 H6 . . 119.8 ?
C1 C6 H6 . . 119.8 ?
N1 C7 C1 . . 119.2(2) ?
N1 C7 H7 . . 120.4 ?
C1 C7 H7 . . 120.4 ?
O2 C8 N2 . . 121.6(2) ?
O2 C8 C9 . . 121.2(2) ?
N2 C8 C9 . . 117.3(2) ?
C10 C9 C13 . . 116.8(2) ?
C10 C9 C8 . . 117.9(2) ?
C13 C9 C8 . . 125.3(2) ?
C11 C10 C9 . . 120.0(2) ?
C11 C10 H10 . . 120.0 ?
C9 C10 H10 . . 120.0 ?
C12 C11 C10 . . 118.5(2) ?
C12 C11 H11 . . 120.8 ?
C10 C11 H11 . . 120.8 ?
N3 C12 C11 . . 123.3(2) ?
N3 C12 H12 . . 118.3 ?
C11 C12 H12 . . 118.3 ?
N3 C13 C9 . . 124.5(2) ?
N3 C13 H13 . . 117.7 ?
C9 C13 H13 . . 117.7 ?
C15 C14 C19 . . 118.6(2) ?
C15 C14 C20 . . 121.4(2) ?
C19 C14 C20 . . 120.05(19) ?
O3 C15 C16 . . 117.57(19) ?
O3 C15 C14 . . 122.55(19) ?
C16 C15 C14 . . 119.9(2) ?
C17 C16 C15 . . 120.7(2) ?
C17 C16 H16 . . 119.6 ?
C15 C16 H16 . . 119.6 ?
C16 C17 C18 . . 119.7(2) ?
C16 C17 H17 . . 120.2 ?
C18 C17 H17 . . 120.2 ?
C19 C18 C17 . . 120.6(2) ?
C19 C18 Cl2 . . 120.18(18) ?
C17 C18 Cl2 . . 119.23(18) ?
C18 C19 C14 . . 120.5(2) ?
C18 C19 H19 . . 119.7 ?
C14 C19 H19 . . 119.7 ?
N4 C20 C14 . . 118.06(19) ?
N4 C20 H20 . . 121.0 ?
C14 C20 H20 . . 121.0 ?
O4 C21 N5 . . 121.7(2) ?
O4 C21 C22 . . 121.3(2) ?
N5 C21 C22 . . 116.94(19) ?
C26 C22 C23 . . 116.9(2) ?
C26 C22 C21 . . 124.6(2) ?
C23 C22 C21 . . 118.4(2) ?
C24 C23 C22 . . 119.3(2) ?
C24 C23 H23 . . 120.4 ?
C22 C23 H23 . . 120.4 ?
C25 C24 C23 . . 118.8(2) ?
C25 C24 H24 . . 120.6 ?
C23 C24 H24 . . 120.6 ?
N6 C25 C24 . . 124.2(3) ?
N6 C25 H25 . . 117.9 ?
C24 C25 H25 . . 117.9 ?
N6 C26 C22 . . 125.3(2) ?
N6 C26 H26 . . 117.4 ?
C22 C26 H26 . . 117.4 ?

loop_
_geom_bond_atom_site_label_1
_geom_bond_atom_site_label_2
_geom_bond_site_symmetry_2
_geom_bond_distance
_geom_bond_publ_flag
Cl1 C5 . 1.740(2) ?
Cl2 C18 . 1.736(2) ?
N1 C7 . 1.276(3) ?
N1 N2 . 1.369(2) ?
N2 C8 . 1.361(3) ?
N2 H2 . 0.892(10) ?
N3 C12 . 1.332(3) ?
N3 C13 . 1.336(3) ?
N4 C20 . 1.278(3) ?
N4 N5 . 1.365(2) ?
N5 C21 . 1.365(3) ?
N5 H5 . 0.891(10) ?
N6 C25 . 1.324(3) ?
N6 C26 . 1.342(3) ?
O1 C2 . 1.354(3) ?
O1 H1 . 0.8200 ?
O2 C8 . 1.210(2) ?
O3 C15 . 1.361(2) ?
O3 H3 . 0.8200 ?
O4 C21 . 1.223(2) ?
C1 C6 . 1.394(3) ?
C1 C2 . 1.405(3) ?
C1 C7 . 1.455(3) ?
C2 C3 . 1.387(3) ?
C3 C4 . 1.375(3) ?
C3 H3A . 0.9300 ?
C4 C5 . 1.380(3) ?
C4 H4 . 0.9300 ?
C5 C6 . 1.374(3) ?
C6 H6 . 0.9300 ?
C7 H7 . 0.9300 ?
C8 C9 . 1.491(3) ?
C9 C10 . 1.376(3) ?
C9 C13 . 1.381(3) ?
C10 C11 . 1.375(3) ?
C10 H10 . 0.9300 ?
C11 C12 . 1.372(3) ?
C11 H11 . 0.9300 ?
C12 H12 . 0.9300 ?
C13 H13 . 0.9300 ?
C14 C15 . 1.396(3) ?
C14 C19 . 1.397(3) ?
C14 C20 . 1.456(3) ?
C15 C16 . 1.388(3) ?
C16 C17 . 1.371(3) ?
C16 H16 . 0.9300 ?
C17 C18 . 1.378(3) ?
C17 H17 . 0.9300 ?
C18 C19 . 1.373(3) ?
C19 H19 . 0.9300 ?
C20 H20 . 0.9300 ?
C21 C22 . 1.493(3) ?
C22 C26 . 1.372(3) ?
C22 C23 . 1.380(3) ?
C23 C24 . 1.372(3) ?
C23 H23 . 0.9300 ?
C24 C25 . 1.369(4) ?
C24 H24 . 0.9300 ?
C25 H25 . 0.9300 ?
C26 H26 . 0.9300 ?

loop_
_geom_hbond_atom_site_label_D
_geom_hbond_atom_site_label_H
_geom_hbond_atom_site_label_A
_geom_hbond_site_symmetry_A
_geom_hbond_distance_DH
_geom_hbond_distance_HA
_geom_hbond_distance_DA
_geom_hbond_angle_DHA
O1 H1 N1 . 0.82 1.88 2.594(2) 145.2
O3 H3 N4 . 0.82 1.82 2.538(2) 145.5
N5 H5 N3 3_657 0.891(10) 2.109(11) 2.991(3) 171(2)
N2 H2 O3 . 0.892(10) 2.097(10) 2.984(2) 173(2)

loop_
_geom_torsion_atom_site_label_1
_geom_torsion_atom_site_label_2
_geom_torsion_atom_site_label_3
_geom_torsion_atom_site_label_4
_geom_torsion_site_symmetry_1
_geom_torsion_site_symmetry_2
_geom_torsion_site_symmetry_3
_geom_torsion_site_symmetry_4
_geom_torsion
_geom_torsion_publ_flag
C7 N1 N2 C8 . . . . 178.3(2) ?
C20 N4 N5 C21 . . . . -177.7(2) ?
C6 C1 C2 O1 . . . . -179.7(2) ?
C7 C1 C2 O1 . . . . 0.3(3) ?
C6 C1 C2 C3 . . . . 0.8(3) ?
C7 C1 C2 C3 . . . . -179.2(2) ?
O1 C2 C3 C4 . . . . 179.7(2) ?
C1 C2 C3 C4 . . . . -0.7(3) ?
C2 C3 C4 C5 . . . . -0.2(4) ?
C3 C4 C5 C6 . . . . 1.0(3) ?
C3 C4 C5 Cl1 . . . . -178.88(18) ?
C4 C5 C6 C1 . . . . -1.0(3) ?
Cl1 C5 C6 C1 . . . . 178.92(16) ?
C2 C1 C6 C5 . . . . 0.1(3) ?
C7 C1 C6 C5 . . . . -179.9(2) ?
N2 N1 C7 C1 . . . . -179.88(18) ?
C6 C1 C7 N1 . . . . 176.7(2) ?
C2 C1 C7 N1 . . . . -3.3(3) ?
N1 N2 C8 O2 . . . . -3.9(3) ?
N1 N2 C8 C9 . . . . 176.60(18) ?
O2 C8 C9 C10 . . . . -5.6(3) ?
N2 C8 C9 C10 . . . . 173.9(2) ?
O2 C8 C9 C13 . . . . 174.2(2) ?
N2 C8 C9 C13 . . . . -6.3(3) ?
C13 C9 C10 C11 . . . . -0.9(3) ?
C8 C9 C10 C11 . . . . 178.9(2) ?
C9 C10 C11 C12 . . . . 2.0(4) ?
C13 N3 C12 C11 . . . . -1.3(4) ?
C10 C11 C12 N3 . . . . -0.8(4) ?
C12 N3 C13 C9 . . . . 2.5(3) ?
C10 C9 C13 N3 . . . . -1.3(3) ?
C8 C9 C13 N3 . . . . 178.8(2) ?
C19 C14 C15 O3 . . . . 178.9(2) ?
C20 C14 C15 O3 . . . . -2.0(3) ?
C19 C14 C15 C16 . . . . -1.3(3) ?
C20 C14 C15 C16 . . . . 177.9(2) ?
O3 C15 C16 C17 . . . . 179.9(2) ?
C14 C15 C16 C17 . . . . 0.1(3) ?
C15 C16 C17 C18 . . . . 1.0(4) ?
C16 C17 C18 C19 . . . . -0.8(4) ?
C16 C17 C18 Cl2 . . . . 178.62(18) ?
C17 C18 C19 C14 . . . . -0.5(3) ?
Cl2 C18 C19 C14 . . . . -179.87(17) ?
C15 C14 C19 C18 . . . . 1.5(3) ?
C20 C14 C19 C18 . . . . -177.7(2) ?
N5 N4 C20 C14 . . . . -179.66(18) ?
C15 C14 C20 N4 . . . . -1.5(3) ?
C19 C14 C20 N4 . . . . 177.7(2) ?
N4 N5 C21 O4 . . . . 0.5(3) ?
N4 N5 C21 C22 . . . . 179.61(18) ?
O4 C21 C22 C26 . . . . 178.9(2) ?
N5 C21 C22 C26 . . . . -0.2(3) ?
O4 C21 C22 C23 . . . . -2.0(3) ?
N5 C21 C22 C23 . . . . 178.9(2) ?
C26 C22 C23 C24 . . . . -1.1(4) ?
C21 C22 C23 C24 . . . . 179.7(2) ?
C22 C23 C24 C25 . . . . 0.8(4) ?
C26 N6 C25 C24 . . . . 0.2(4) ?
C23 C24 C25 N6 . . . . -0.4(4) ?
C25 N6 C26 C22 . . . . -0.6(4) ?
C23 C22 C26 N6 . . . . 1.1(4) ?
C21 C22 C26 N6 . . . . -179.8(2) ?
